data_7710908
loop_
_publ_author_name
'Chishiro, Akane'
'Akioka, Ippei'
'Sumida, Akifumi'
'Oka, Kouki'
'Tonai, Norimitsu'
'Yumura, Takashi'
'Imoto, Hiroaki'
'Naka, Kensuke'

_publ_section_title
;
 Tetrachlorocatecholates of triarylarsines as a novel class of Lewis acids
;
_journal_name_full 'Dalton Transactions'
_journal_paper_doi 10.1039/D2DT02145E
_journal_year 2022
_chemical_formula_moiety 'C24 H13 Cl4 O2 P'
_chemical_formula_sum 'C24 H13 Cl4 O2 P'
_chemical_formula_weight 506.11
_space_group_crystal_system triclinic
_space_group_IT_number 2
_space_group_name_Hall '-P 1'
_space_group_name_H-M_alt 'P -1'
_atom_sites_solution_hydrogens geom
_atom_sites_solution_primary dual
_audit_creation_date 2021-06-23
_audit_creation_method
;
Olex2 1.3-ac4
(compiled 2020.11.27 svn.r5f609507 for Rigaku Oxford Diffraction, GUI svn.r6214)
;
_audit_update_record
;
2022-03-04 deposited with the CCDC.	2022-07-29 downloaded from the CCDC.
;
_cell_angle_alpha 89.651(7)
_cell_angle_beta 85.511(7)
_cell_angle_gamma 84.269(7)
_cell_formula_units_Z 4
_cell_length_a 9.3999(8)
_cell_length_b 13.5076(13)
_cell_length_c 17.3444(15)
_cell_measurement_reflns_used 2191
_cell_measurement_temperature 293.15
_cell_measurement_theta_max 22.9480
_cell_measurement_theta_min 2.8030
_cell_volume 2184.5(3)
_computing_cell_refinement 'CrysAlisPro 1.171.41.109a (Rigaku OD, 2021)'
_computing_data_collection 'CrysAlisPro 1.171.41.109a (Rigaku OD, 2021)'
_computing_data_reduction 'CrysAlisPro 1.171.41.109a (Rigaku OD, 2021)'
_computing_molecular_graphics 'Olex2 1.3-ac4 (Dolomanov et al., 2009)'
_computing_publication_material 'Olex2 1.3-ac4 (Dolomanov et al., 2009)'
_computing_structure_refinement 'SHELXL 2018/3 (Sheldrick, 2015)'
_computing_structure_solution 'SHELXT 2018/2 (Sheldrick, 2018)'
_diffrn_ambient_temperature 293.15
_diffrn_detector 'CCD plate'
_diffrn_measured_fraction_theta_full 0.999
_diffrn_measured_fraction_theta_max 0.999
_diffrn_measurement_details
;
List of Runs (angles in degrees, time in seconds):

  # Type    Start    End  Width  t~exp~   \w     \q     \k     \f   Frames
#--------------------------------------------------------------------------
  1  \w     87.00 113.00   0.50    0.70    --   30.00  54.00 120.00   52
  2  \w      5.00  36.00   0.50    0.70    --   30.00  54.00-120.00   62
  3  \w    -63.00 119.00   0.50    0.70    --   30.00  54.00 -30.00  364
  4  \w    -69.00  19.00   0.50    0.70    --   30.00  54.00 120.00  176
;
_diffrn_measurement_device 'two-circle diffractometer'
_diffrn_measurement_device_type 'XtaLAB Mini (JP)'
_diffrn_measurement_method '\w scans'
_diffrn_orient_matrix_type 'CrysAlisPro convention (1999,Acta A55,543-557)'
_diffrn_orient_matrix_UB_11 -0.0744129000
_diffrn_orient_matrix_UB_12 0.0144998000
_diffrn_orient_matrix_UB_13 -0.0012703000
_diffrn_orient_matrix_UB_21 0.0018693000
_diffrn_orient_matrix_UB_22 -0.0216816000
_diffrn_orient_matrix_UB_23 -0.0372550000
_diffrn_orient_matrix_UB_31 -0.0156783000
_diffrn_orient_matrix_UB_32 -0.0458788000
_diffrn_orient_matrix_UB_33 0.0171222000
_diffrn_radiation_monochromator graphite
_diffrn_radiation_probe x-ray
_diffrn_radiation_type 'Mo K\a'
_diffrn_radiation_wavelength 0.71073
_diffrn_reflns_av_R_equivalents 0.0298
_diffrn_reflns_av_unetI/netI 0.0770
_diffrn_reflns_Laue_measured_fraction_full 0.999
_diffrn_reflns_Laue_measured_fraction_max 0.999
_diffrn_reflns_limit_h_max 11
_diffrn_reflns_limit_h_min -11
_diffrn_reflns_limit_k_max 16
_diffrn_reflns_limit_k_min -16
_diffrn_reflns_limit_l_max 21
_diffrn_reflns_limit_l_min -21
_diffrn_reflns_number 13004
_diffrn_reflns_point_group_measured_fraction_full 0.999
_diffrn_reflns_point_group_measured_fraction_max 0.999
_diffrn_reflns_theta_full 25.242
_diffrn_reflns_theta_max 26.372
_diffrn_reflns_theta_min 2.531
_diffrn_source 'fine-focus sealed X-ray tube'
_diffrn_source_type 'Rigaku (Mo) X-ray Source'
_exptl_absorpt_coefficient_mu 0.636
_exptl_absorpt_correction_T_max 0.918
_exptl_absorpt_correction_T_min 0.838
_exptl_absorpt_correction_type analytical
_exptl_absorpt_process_details
;
CrysAlisPro 1.171.41.109a (Rigaku Oxford Diffraction, 2021)
Analytical numeric absorption correction using a multifaceted crystal
model based on expressions derived by R.C. Clark & J.S. Reid.
(Clark, R. C. & Reid, J. S. (1995). Acta Cryst. A51, 887-897)
Empirical absorption correction using spherical harmonics,
implemented in SCALE3 ABSPACK scaling algorithm.
;
_exptl_crystal_colour yellow
_exptl_crystal_colour_primary yellow
_exptl_crystal_density_diffrn 1.539
_exptl_crystal_description block
_exptl_crystal_F_000 1024
_exptl_crystal_size_max 0.479
_exptl_crystal_size_mid 0.457
_exptl_crystal_size_min 0.236
_refine_diff_density_max 0.449
_refine_diff_density_min -0.518
_refine_diff_density_rms 0.078
_refine_ls_extinction_method none
_refine_ls_goodness_of_fit_ref 0.995
_refine_ls_hydrogen_treatment constr
_refine_ls_matrix_type full
_refine_ls_number_parameters 559
_refine_ls_number_reflns 8934
_refine_ls_number_restraints 0
_refine_ls_restrained_S_all 0.995
_refine_ls_R_factor_all 0.1165
_refine_ls_R_factor_gt 0.0620
_refine_ls_shift/su_max 0.000
_refine_ls_shift/su_mean 0.000
_refine_ls_structure_factor_coef Fsqd
_refine_ls_weighting_details 'w=1/[\s^2^(Fo^2^)+(0.1000P)^2^] where P=(Fo^2^+2Fc^2^)/3'
_refine_ls_weighting_scheme calc
_refine_ls_wR_factor_gt 0.1536
_refine_ls_wR_factor_ref 0.2090
_reflns_Friedel_coverage 0.000
_reflns_number_gt 5056
_reflns_number_total 8934
_reflns_threshold_expression 'I > 2\s(I)'
_cod_data_source_file d2dt02145e2.cif
_cod_data_source_block 11
_cod_database_code 7710908
_shelx_shelxl_version_number 2018/3
_chemical_oxdiff_formula CHOClP
_shelx_space_group_comment
;
The symmetry employed for this shelxl refinement is uniquely defined
by the following loop, which should always be used as a source of
symmetry information in preference to the above space-group names.
They are only intended as comments.
;
_shelx_estimated_absorpt_t_max 0.864
_shelx_estimated_absorpt_t_min 0.751
_reflns_odcompleteness_completeness 99.91
_reflns_odcompleteness_iscentric 1
_reflns_odcompleteness_theta 26.32
_olex2_refinement_description
;
1. Fixed Uiso
 At 1.2 times of:
  All C(H) groups
2.a Aromatic/amide H refined with riding coordinates:
 C33(H33), C36(H36), C29(H29), C2(H2), C26(H26), C38(H38), C27(H27), C28(H28),
 C5(H5), C42(H42), C34(H34), C35(H35), C3(H3), C12(H12), C4(H4), C24(H24),
 C41(H41), C9(H9), C40(H40), C39(H39), C22(H22), C11(H11), C23(H23), C10(H10),
 C20(H20), C21(H21)
;
_olex2_submission_special_instructions 'No special instructions were received'
_oxdiff_exptl_absorpt_empirical_details
;
Empirical correction (ABSPACK) includes:
- Absorption correction using spherical harmonics
- Frame scaling
;
_oxdiff_exptl_absorpt_empirical_full_max 1.211
_oxdiff_exptl_absorpt_empirical_full_min 0.851

loop_
_space_group_symop_operation_xyz
'x, y, z'
'-x, -y, -z'

loop_
_atom_site_label
_atom_site_type_symbol
_atom_site_fract_x
_atom_site_fract_y
_atom_site_fract_z
_atom_site_U_iso_or_equiv
_atom_site_adp_type
_atom_site_occupancy
_atom_site_site_symmetry_order
_atom_site_calc_flag
_atom_site_refinement_flags_posn
_atom_site_refinement_flags_adp
_atom_site_refinement_flags_occupancy
_atom_site_disorder_assembly
_atom_site_disorder_group
P2 P 0.49463(12) 0.48528(7) 0.13211(6) 0.0444(3) Uani 1 1 d . . . . .
Cl5 Cl 0.42234(13) 0.14666(9) 0.10223(7) 0.0626(3) Uani 1 1 d . . . . .
Cl8 Cl 0.95513(13) 0.37631(8) 0.01123(7) 0.0626(3) Uani 1 1 d . . . . .
P1 P 0.97826(12) 0.15714(8) 0.56750(6) 0.0486(3) Uani 1 1 d . . . . .
Cl7 Cl 0.97706(13) 0.14268(9) -0.01123(8) 0.0684(4) Uani 1 1 d . . . . .
Cl6 Cl 0.71084(15) 0.02920(8) 0.03188(8) 0.0713(4) Uani 1 1 d . . . . .
Cl4 Cl 0.59601(15) 0.06397(12) 0.42876(9) 0.0842(4) Uani 1 1 d . . . . .
Cl3 Cl 0.64936(19) 0.12320(11) 0.25335(9) 0.0915(5) Uani 1 1 d . . . . .
Cl1 Cl 1.15084(19) 0.25822(12) 0.31838(8) 0.0941(5) Uani 1 1 d . . . . .
Cl2 Cl 0.9193(2) 0.23062(11) 0.20033(8) 0.1003(6) Uani 1 1 d . . . . .
O4 O 0.6505(3) 0.45746(19) 0.07099(16) 0.0519(7) Uani 1 1 d . . . . .
O3 O 0.4485(3) 0.36956(19) 0.10628(17) 0.0519(7) Uani 1 1 d . . . . .
O2 O 0.8515(3) 0.1007(2) 0.52021(16) 0.0562(8) Uani 1 1 d . . . . .
O1 O 1.0658(3) 0.1727(2) 0.47681(16) 0.0546(7) Uani 1 1 d . . . . .
C45 C 0.8099(4) 0.3111(3) 0.0311(2) 0.0441(9) Uani 1 1 d . . . . .
C44 C 0.6811(4) 0.3582(3) 0.0590(2) 0.0430(9) Uani 1 1 d . . . . .
C25 C 0.5221(4) 0.6174(3) 0.1159(2) 0.0442(9) Uani 1 1 d . . . . .
C32 C 0.2728(5) 0.6248(3) 0.1610(2) 0.0462(10) Uani 1 1 d . . . . .
C43 C 0.5624(4) 0.3077(3) 0.0793(2) 0.0438(9) Uani 1 1 d . . . . .
C31 C 0.3034(4) 0.5215(3) 0.1546(2) 0.0467(10) Uani 1 1 d . . . . .
C46 C 0.8175(5) 0.2068(3) 0.0224(2) 0.0462(10) Uani 1 1 d . . . . .
C1 C 0.9190(5) 0.0871(3) 0.6546(2) 0.0519(10) Uani 1 1 d . . . . .
C30 C 0.3992(5) 0.6791(3) 0.1379(2) 0.0466(10) Uani 1 1 d . . . . .
C47 C 0.6990(5) 0.1558(3) 0.0430(2) 0.0486(10) Uani 1 1 d . . . . .
C37 C 0.5621(4) 0.4568(3) 0.2257(3) 0.0484(10) Uani 1 1 d . . . . .
C48 C 0.5700(5) 0.2067(3) 0.0724(2) 0.0459(10) Uani 1 1 d . . . . .
C13 C 0.8550(5) 0.1247(3) 0.4440(2) 0.0534(11) Uani 1 1 d . . . . .
C33 C 0.1377(5) 0.6665(3) 0.1856(3) 0.0563(11) Uani 1 1 d . . . . .
H33 H 0.119348 0.735207 0.190554 0.068 Uiso 1 1 calc R U . . .
C14 C 0.9763(5) 0.1680(3) 0.4191(2) 0.0502(10) Uani 1 1 d . . . . .
C6 C 1.0204(5) 0.0854(3) 0.7107(3) 0.0557(11) Uani 1 1 d . . . . .
C18 C 0.7505(5) 0.1127(3) 0.3943(3) 0.0573(11) Uani 1 1 d . . . . .
C36 C 0.1922(5) 0.4615(3) 0.1720(3) 0.0550(11) Uani 1 1 d . . . . .
H36 H 0.209671 0.392738 0.167677 0.066 Uiso 1 1 calc R U . . .
C29 C 0.3995(5) 0.7819(3) 0.1359(3) 0.0523(11) Uani 1 1 d . . . . .
H29 H 0.317125 0.823075 0.151467 0.063 Uiso 1 1 calc R U . . .
C19 C 0.8908(5) 0.2805(3) 0.5829(3) 0.0537(11) Uani 1 1 d . . . . .
C7 C 1.1522(5) 0.1635(3) 0.6064(3) 0.0600(12) Uani 1 1 d . . . . .
C8 C 1.1499(5) 0.1309(3) 0.6839(3) 0.0601(12) Uani 1 1 d . . . . .
C2 C 0.7927(6) 0.0439(4) 0.6715(3) 0.0637(12) Uani 1 1 d . . . . .
H2 H 0.725477 0.044239 0.634864 0.076 Uiso 1 1 calc R U . . .
C26 C 0.6458(5) 0.6583(3) 0.0894(3) 0.0568(11) Uani 1 1 d . . . . .
H26 H 0.728200 0.617339 0.073409 0.068 Uiso 1 1 calc R U . . .
C15 C 0.9996(6) 0.2008(3) 0.3447(3) 0.0617(12) Uani 1 1 d . . . . .
C38 C 0.6644(5) 0.5107(4) 0.2548(3) 0.0676(14) Uani 1 1 d . . . . .
H38 H 0.699328 0.562685 0.226139 0.081 Uiso 1 1 calc R U . . .
C17 C 0.7731(6) 0.1423(3) 0.3180(3) 0.0633(13) Uani 1 1 d . . . . .
C27 C 0.6458(5) 0.7610(3) 0.0867(3) 0.0585(12) Uani 1 1 d . . . . .
H27 H 0.728777 0.788807 0.068677 0.070 Uiso 1 1 calc R U . . .
C28 C 0.5252(6) 0.8220(3) 0.1103(3) 0.0619(12) Uani 1 1 d . . . . .
H28 H 0.527514 0.890705 0.109141 0.074 Uiso 1 1 calc R U . . .
C5 C 0.9891(7) 0.0443(4) 0.7823(3) 0.0719(14) Uani 1 1 d . . . . .
H5 H 1.053667 0.044984 0.820166 0.086 Uiso 1 1 calc R U . . .
C42 C 0.5119(6) 0.3794(3) 0.2703(3) 0.0662(13) Uani 1 1 d . . . . .
H42 H 0.444092 0.341870 0.251851 0.079 Uiso 1 1 calc R U . . .
C16 C 0.8941(7) 0.1881(3) 0.2938(3) 0.0666(14) Uani 1 1 d . . . . .
C34 C 0.0287(5) 0.6058(4) 0.2032(3) 0.0656(13) Uani 1 1 d . . . . .
H34 H -0.062766 0.633858 0.220121 0.079 Uiso 1 1 calc R U . . .
C35 C 0.0560(5) 0.5047(4) 0.1957(3) 0.0654(13) Uani 1 1 d . . . . .
H35 H -0.017830 0.464536 0.206604 0.078 Uiso 1 1 calc R U . . .
C3 C 0.7668(7) 0.0005(4) 0.7425(3) 0.0783(15) Uani 1 1 d . . . . .
H3 H 0.683322 -0.030378 0.752927 0.094 Uiso 1 1 calc R U . . .
C12 C 1.2719(6) 0.2038(4) 0.5725(3) 0.0783(16) Uani 1 1 d . . . . .
H12 H 1.273678 0.223846 0.521111 0.094 Uiso 1 1 calc R U . . .
C4 C 0.8618(7) 0.0022(4) 0.7978(3) 0.0797(16) Uani 1 1 d . . . . .
H4 H 0.840874 -0.025085 0.846194 0.096 Uiso 1 1 calc R U . . .
C24 C 0.7548(6) 0.2965(4) 0.6137(4) 0.0850(17) Uani 1 1 d . . . . .
H24 H 0.704038 0.242385 0.626807 0.102 Uiso 1 1 calc R U . . .
C41 C 0.5625(7) 0.3583(4) 0.3417(3) 0.0840(17) Uani 1 1 d . . . . .
H41 H 0.527802 0.306717 0.371067 0.101 Uiso 1 1 calc R U . . .
C9 C 1.2666(7) 0.1436(4) 0.7259(3) 0.0818(17) Uani 1 1 d . . . . .
H9 H 1.265599 0.124960 0.777604 0.098 Uiso 1 1 calc R U . . .
C40 C 0.6623(7) 0.4117(5) 0.3699(4) 0.0886(18) Uani 1 1 d . . . . .
H40 H 0.694946 0.397056 0.418355 0.106 Uiso 1 1 calc R U . . .
C39 C 0.7147(6) 0.4876(5) 0.3263(4) 0.0876(18) Uani 1 1 d . . . . .
H39 H 0.784316 0.523374 0.344930 0.105 Uiso 1 1 calc R U . . .
C22 C 0.7597(8) 0.4719(4) 0.6086(4) 0.098(2) Uani 1 1 d . . . . .
H22 H 0.713459 0.536029 0.613287 0.118 Uiso 1 1 calc R U . . .
C11 C 1.3885(7) 0.2146(5) 0.6145(4) 0.102(2) Uani 1 1 d . . . . .
H11 H 1.468525 0.242069 0.591919 0.122 Uiso 1 1 calc R U . . .
C23 C 0.6874(7) 0.3936(5) 0.6266(4) 0.101(2) Uani 1 1 d . . . . .
H23 H 0.592983 0.403072 0.647665 0.122 Uiso 1 1 calc R U . . .
C10 C 1.3835(7) 0.1837(6) 0.6906(4) 0.105(2) Uani 1 1 d . . . . .
H10 H 1.461998 0.190309 0.718915 0.126 Uiso 1 1 calc R U . . .
C20 C 0.9646(7) 0.3623(4) 0.5684(4) 0.100(2) Uani 1 1 d . . . . .
H20 H 1.059595 0.353570 0.548093 0.120 Uiso 1 1 calc R U . . .
C21 C 0.8994(9) 0.4580(5) 0.5835(5) 0.121(3) Uani 1 1 d . . . . .
H21 H 0.952423 0.512359 0.576312 0.145 Uiso 1 1 calc R U . . .

loop_
_atom_site_aniso_label
_atom_site_aniso_U_11
_atom_site_aniso_U_22
_atom_site_aniso_U_33
_atom_site_aniso_U_23
_atom_site_aniso_U_13
_atom_site_aniso_U_12
P2 0.0403(6) 0.0378(5) 0.0540(6) -0.0024(5) 0.0065(5) -0.0068(4)
Cl5 0.0596(7) 0.0590(6) 0.0716(8) -0.0034(6) 0.0066(6) -0.0264(6)
Cl8 0.0514(7) 0.0587(6) 0.0778(8) -0.0087(6) 0.0148(6) -0.0207(5)
P1 0.0475(7) 0.0522(6) 0.0456(6) -0.0035(5) -0.0001(5) -0.0058(5)
Cl7 0.0551(7) 0.0576(6) 0.0883(9) -0.0151(6) 0.0129(6) 0.0010(6)
Cl6 0.0785(9) 0.0385(5) 0.0957(10) -0.0083(6) 0.0083(7) -0.0106(6)
Cl4 0.0648(9) 0.1027(11) 0.0887(10) -0.0105(8) -0.0078(8) -0.0231(8)
Cl3 0.1133(13) 0.0847(9) 0.0807(10) -0.0054(8) -0.0453(9) -0.0007(9)
Cl1 0.1150(13) 0.1004(11) 0.0705(9) 0.0058(8) 0.0173(8) -0.0485(10)
Cl2 0.1626(18) 0.0852(10) 0.0548(8) 0.0174(7) -0.0173(10) -0.0153(10)
O4 0.0547(19) 0.0392(14) 0.0602(18) -0.0037(13) 0.0143(15) -0.0117(13)
O3 0.0437(17) 0.0444(15) 0.0666(19) -0.0079(14) 0.0090(14) -0.0100(13)
O2 0.059(2) 0.0621(18) 0.0498(17) -0.0019(14) -0.0001(15) -0.0194(16)
O1 0.0504(18) 0.0651(18) 0.0483(17) -0.0014(14) 0.0005(14) -0.0088(15)
C45 0.041(2) 0.047(2) 0.044(2) -0.0029(18) 0.0058(18) -0.0096(18)
C44 0.048(2) 0.0367(19) 0.044(2) -0.0010(17) 0.0019(19) -0.0066(18)
C25 0.043(2) 0.0379(19) 0.051(2) -0.0018(18) 0.0023(19) -0.0057(18)
C32 0.047(2) 0.043(2) 0.049(2) -0.0050(18) -0.006(2) -0.0046(19)
C43 0.041(2) 0.042(2) 0.047(2) -0.0071(18) 0.0041(19) -0.0044(18)
C31 0.044(2) 0.048(2) 0.049(2) -0.0035(19) -0.002(2) -0.0055(19)
C46 0.049(3) 0.045(2) 0.044(2) -0.0073(18) 0.001(2) -0.0015(19)
C1 0.054(3) 0.052(2) 0.048(2) -0.001(2) 0.001(2) 0.000(2)
C30 0.052(3) 0.042(2) 0.047(2) -0.0029(18) -0.007(2) -0.0069(19)
C47 0.058(3) 0.039(2) 0.049(2) -0.0046(18) -0.001(2) -0.008(2)
C37 0.032(2) 0.049(2) 0.062(3) -0.002(2) 0.004(2) 0.0021(18)
C48 0.051(3) 0.042(2) 0.046(2) -0.0048(18) -0.002(2) -0.0121(19)
C13 0.066(3) 0.051(2) 0.043(2) -0.004(2) -0.005(2) -0.003(2)
C33 0.053(3) 0.046(2) 0.069(3) -0.002(2) 0.002(2) 0.001(2)
C14 0.061(3) 0.046(2) 0.042(2) -0.0029(19) -0.001(2) -0.002(2)
C6 0.064(3) 0.051(2) 0.048(3) -0.008(2) -0.001(2) 0.011(2)
C18 0.054(3) 0.054(3) 0.064(3) -0.003(2) -0.009(2) -0.002(2)
C36 0.046(3) 0.045(2) 0.073(3) -0.001(2) 0.004(2) -0.003(2)
C29 0.056(3) 0.042(2) 0.059(3) -0.004(2) -0.009(2) -0.001(2)
C19 0.047(3) 0.057(3) 0.055(3) -0.003(2) 0.001(2) 0.002(2)
C7 0.057(3) 0.065(3) 0.059(3) -0.003(2) -0.005(2) -0.008(2)
C8 0.065(3) 0.053(3) 0.062(3) -0.008(2) -0.014(3) 0.002(2)
C2 0.064(3) 0.073(3) 0.054(3) 0.001(2) 0.003(2) -0.013(3)
C26 0.050(3) 0.049(2) 0.072(3) -0.004(2) 0.004(2) -0.013(2)
C15 0.079(4) 0.051(2) 0.053(3) 0.002(2) 0.006(3) -0.004(2)
C38 0.044(3) 0.082(3) 0.078(3) 0.009(3) -0.006(3) -0.012(3)
C17 0.080(4) 0.055(3) 0.055(3) -0.005(2) -0.016(3) -0.002(3)
C27 0.057(3) 0.054(3) 0.067(3) 0.005(2) 0.001(2) -0.025(2)
C28 0.070(3) 0.048(2) 0.070(3) 0.000(2) -0.005(3) -0.014(2)
C5 0.091(4) 0.069(3) 0.052(3) 0.000(2) -0.001(3) 0.010(3)
C42 0.065(3) 0.057(3) 0.074(3) 0.003(2) 0.001(3) 0.002(2)
C16 0.097(4) 0.053(3) 0.047(3) -0.002(2) -0.015(3) 0.011(3)
C34 0.045(3) 0.073(3) 0.076(3) -0.006(3) 0.008(2) 0.000(2)
C35 0.038(3) 0.063(3) 0.094(4) 0.001(3) 0.006(3) -0.008(2)
C3 0.091(4) 0.073(3) 0.068(3) 0.008(3) 0.019(3) -0.013(3)
C12 0.070(4) 0.095(4) 0.074(4) 0.008(3) -0.016(3) -0.025(3)
C4 0.099(5) 0.072(3) 0.059(3) 0.009(3) 0.031(3) 0.004(3)
C24 0.061(4) 0.065(3) 0.128(5) -0.011(3) -0.002(4) -0.002(3)
C41 0.081(4) 0.086(4) 0.076(4) 0.022(3) 0.010(3) 0.019(3)
C9 0.090(4) 0.090(4) 0.069(4) -0.005(3) -0.029(3) -0.009(3)
C40 0.066(4) 0.121(5) 0.074(4) 0.002(4) -0.009(3) 0.015(4)
C39 0.066(4) 0.119(5) 0.080(4) -0.003(4) -0.018(3) -0.011(4)
C22 0.097(5) 0.059(3) 0.129(6) -0.011(3) 0.025(4) 0.013(3)
C11 0.074(4) 0.138(6) 0.103(5) 0.005(4) -0.028(4) -0.041(4)
C23 0.069(4) 0.090(4) 0.137(6) -0.023(4) 0.022(4) 0.015(3)
C10 0.078(5) 0.140(6) 0.107(5) 0.002(5) -0.042(4) -0.030(4)
C20 0.077(4) 0.057(3) 0.158(6) 0.003(4) 0.038(4) -0.004(3)
C21 0.102(6) 0.061(3) 0.189(8) -0.007(4) 0.039(5) 0.001(4)

loop_
_atom_type_symbol
_atom_type_description
_atom_type_scat_dispersion_real
_atom_type_scat_dispersion_imag
_atom_type_scat_source
C C 0.0033 0.0016 'International Tables Vol C Tables 4.2.6.8 and 6.1.1.4'
H H 0.0000 0.0000 'International Tables Vol C Tables 4.2.6.8 and 6.1.1.4'
Cl Cl 0.1484 0.1585 'International Tables Vol C Tables 4.2.6.8 and 6.1.1.4'
O O 0.0106 0.0060 'International Tables Vol C Tables 4.2.6.8 and 6.1.1.4'
P P 0.1023 0.0942 'International Tables Vol C Tables 4.2.6.8 and 6.1.1.4'

loop_
_exptl_crystal_face_index_h
_exptl_crystal_face_index_k
_exptl_crystal_face_index_l
_exptl_crystal_face_perp_dist
3 17 9 0.1842
3 11 -19 0.1107
-3 -18 -5 0.1700
-3 -11 19 0.1253
11 11 -6 0.2706
-2 17 -10 0.0847
-9 -13 7 0.0715
2 -17 10 0.1749
13 -2 2 0.2837

loop_
_geom_angle_atom_site_label_1
_geom_angle_atom_site_label_2
_geom_angle_atom_site_label_3
_geom_angle
_geom_angle_site_symmetry_1
_geom_angle_site_symmetry_3
_geom_angle_publ_flag
O4 P2 C25 86.60(16) . . ?
O4 P2 C31 155.14(17) . . ?
O4 P2 C37 100.81(17) . . ?
O3 P2 O4 86.01(13) . . ?
O3 P2 C25 154.81(17) . . ?
O3 P2 C31 87.42(16) . . ?
O3 P2 C37 100.55(17) . . ?
C31 P2 C25 89.25(19) . . ?
C37 P2 C25 104.48(18) . . ?
C37 P2 C31 103.97(19) . . ?
O2 P1 O1 86.93(14) . . ?
O2 P1 C1 86.58(17) . . ?
O2 P1 C19 101.61(18) . . ?
O2 P1 C7 154.91(19) . . ?
O1 P1 C1 155.93(18) . . ?
O1 P1 C19 99.68(19) . . ?
O1 P1 C7 86.64(19) . . ?
C19 P1 C1 104.3(2) . . ?
C19 P1 C7 103.4(2) . . ?
C7 P1 C1 89.5(2) . . ?
C44 O4 P2 112.3(2) . . ?
C43 O3 P2 112.9(2) . . ?
C13 O2 P1 112.0(3) . . ?
C14 O1 P1 111.9(3) . . ?
C44 C45 Cl8 120.8(3) . . ?
C44 C45 C46 116.7(4) . . ?
C46 C45 Cl8 122.4(3) . . ?
O4 C44 C45 126.2(4) . . ?
O4 C44 C43 111.0(4) . . ?
C45 C44 C43 122.8(3) . . ?
C30 C25 P2 111.5(3) . . ?
C26 C25 P2 128.7(3) . . ?
C26 C25 C30 119.7(4) . . ?
C31 C32 C30 112.6(4) . . ?
C33 C32 C31 121.0(4) . . ?
C33 C32 C30 126.4(4) . . ?
O3 C43 C44 112.0(3) . . ?
O3 C43 C48 127.3(4) . . ?
C48 C43 C44 120.7(4) . . ?
C32 C31 P2 112.0(3) . . ?
C32 C31 C36 118.4(4) . . ?
C36 C31 P2 129.3(3) . . ?
C45 C46 Cl7 119.2(3) . . ?
C47 C46 Cl7 120.0(3) . . ?
C47 C46 C45 120.7(4) . . ?
C6 C1 P1 111.0(3) . . ?
C2 C1 P1 129.6(3) . . ?
C2 C1 C6 119.3(4) . . ?
C25 C30 C32 113.7(3) . . ?
C25 C30 C29 120.9(4) . . ?
C29 C30 C32 125.4(4) . . ?
C46 C47 Cl6 119.9(3) . . ?
C46 C47 C48 120.6(4) . . ?
C48 C47 Cl6 119.5(3) . . ?
C38 C37 P2 121.4(4) . . ?
C38 C37 C42 118.3(4) . . ?
C42 C37 P2 120.3(3) . . ?
C43 C48 Cl5 119.0(3) . . ?
C43 C48 C47 118.5(4) . . ?
C47 C48 Cl5 122.5(3) . . ?
O2 C13 C14 112.5(4) . . ?
O2 C13 C18 126.8(4) . . ?
C14 C13 C18 120.7(4) . . ?
C32 C33 C34 119.8(4) . . ?
O1 C14 C13 111.5(4) . . ?
O1 C14 C15 126.3(4) . . ?
C15 C14 C13 122.2(4) . . ?
C1 C6 C8 113.1(4) . . ?
C5 C6 C1 119.3(5) . . ?
C5 C6 C8 127.5(5) . . ?
C13 C18 Cl4 119.4(4) . . ?
C13 C18 C17 118.5(5) . . ?
C17 C18 Cl4 122.1(4) . . ?
C35 C36 C31 120.0(4) . . ?
C30 C29 C28 118.8(4) . . ?
C24 C19 P1 121.7(4) . . ?
C24 C19 C20 117.5(5) . . ?
C20 C19 P1 120.7(4) . . ?
C8 C7 P1 111.2(4) . . ?
C12 C7 P1 128.4(4) . . ?
C12 C7 C8 120.0(4) . . ?
C7 C8 C6 114.1(4) . . ?
C9 C8 C6 127.1(5) . . ?
C9 C8 C7 118.8(5) . . ?
C3 C2 C1 119.9(5) . . ?
C25 C26 C27 119.4(4) . . ?
C14 C15 Cl1 119.7(4) . . ?
C14 C15 C16 117.4(5) . . ?
C16 C15 Cl1 122.9(4) . . ?
C39 C38 C37 120.5(5) . . ?
C18 C17 Cl3 119.8(4) . . ?
C16 C17 Cl3 119.8(4) . . ?
C16 C17 C18 120.4(4) . . ?
C28 C27 C26 120.8(4) . . ?
C27 C28 C29 120.4(4) . . ?
C6 C5 C4 120.2(5) . . ?
C41 C42 C37 120.3(5) . . ?
C15 C16 Cl2 118.3(5) . . ?
C17 C16 Cl2 120.9(4) . . ?
C17 C16 C15 120.8(4) . . ?
C35 C34 C33 119.9(5) . . ?
C34 C35 C36 120.8(4) . . ?
C4 C3 C2 120.9(5) . . ?
C11 C12 C7 120.7(5) . . ?
C3 C4 C5 120.3(5) . . ?
C19 C24 C23 121.4(6) . . ?
C40 C41 C42 121.0(6) . . ?
C10 C9 C8 119.7(5) . . ?
C41 C40 C39 119.6(6) . . ?
C40 C39 C38 120.3(5) . . ?
C23 C22 C21 119.9(6) . . ?
C10 C11 C12 118.5(6) . . ?
C22 C23 C24 119.8(6) . . ?
C9 C10 C11 122.3(5) . . ?
C19 C20 C21 121.0(6) . . ?
C22 C21 C20 120.0(6) . . ?

loop_
_geom_bond_atom_site_label_1
_geom_bond_atom_site_label_2
_geom_bond_distance
_geom_bond_site_symmetry_2
_geom_bond_publ_flag
P2 O4 1.750(3) . ?
P2 O3 1.734(3) . ?
P2 C25 1.845(4) . ?
P2 C31 1.827(4) . ?
P2 C37 1.814(4) . ?
Cl5 C48 1.721(4) . ?
Cl8 C45 1.709(4) . ?
P1 O2 1.737(3) . ?
P1 O1 1.739(3) . ?
P1 C1 1.856(5) . ?
P1 C19 1.795(5) . ?
P1 C7 1.827(5) . ?
Cl7 C46 1.718(4) . ?
Cl6 C47 1.714(4) . ?
Cl4 C18 1.717(5) . ?
Cl3 C17 1.715(5) . ?
Cl1 C15 1.716(5) . ?
Cl2 C16 1.723(5) . ?
O4 C44 1.357(4) . ?
O3 C43 1.345(5) . ?
O2 C13 1.358(5) . ?
O1 C14 1.363(5) . ?
C45 C44 1.365(6) . ?
C45 C46 1.412(5) . ?
C44 C43 1.386(5) . ?
C25 C30 1.385(6) . ?
C25 C26 1.383(6) . ?
C32 C31 1.399(5) . ?
C32 C30 1.486(6) . ?
C32 C33 1.374(6) . ?
C43 C48 1.364(5) . ?
C31 C36 1.399(6) . ?
C46 C47 1.390(6) . ?
C1 C6 1.413(6) . ?
C1 C2 1.385(6) . ?
C30 C29 1.389(5) . ?
C47 C48 1.394(6) . ?
C37 C38 1.389(6) . ?
C37 C42 1.396(6) . ?
C13 C14 1.372(6) . ?
C13 C18 1.378(6) . ?
C33 C34 1.390(6) . ?
C14 C15 1.370(6) . ?
C6 C8 1.460(7) . ?
C6 C5 1.378(7) . ?
C18 C17 1.387(7) . ?
C36 C35 1.386(6) . ?
C29 C28 1.390(6) . ?
C19 C24 1.344(7) . ?
C19 C20 1.374(7) . ?
C7 C8 1.412(6) . ?
C7 C12 1.387(7) . ?
C8 C9 1.387(7) . ?
C2 C3 1.376(7) . ?
C26 C27 1.389(6) . ?
C15 C16 1.402(7) . ?
C38 C39 1.383(7) . ?
C17 C16 1.385(7) . ?
C27 C28 1.370(7) . ?
C5 C4 1.383(8) . ?
C42 C41 1.379(7) . ?
C34 C35 1.369(7) . ?
C3 C4 1.362(8) . ?
C12 C11 1.381(7) . ?
C24 C23 1.409(8) . ?
C41 C40 1.361(8) . ?
C9 C10 1.374(9) . ?
C40 C39 1.378(8) . ?
C22 C23 1.336(8) . ?
C22 C21 1.346(9) . ?
C11 C10 1.381(9) . ?
C20 C21 1.391(8) . ?

loop_
_exptl_oxdiff_crystal_face_indexfrac_h
_exptl_oxdiff_crystal_face_indexfrac_k
_exptl_oxdiff_crystal_face_indexfrac_l
_exptl_oxdiff_crystal_face_x
_exptl_oxdiff_crystal_face_y
_exptl_oxdiff_crystal_face_z
3.2380 17.4458 9.4580 -0.0000 -0.7246 -0.6892
2.5192 11.2590 -19.0576 0.0000 0.4706 -0.8824
-3.4869 -18.3698 -5.4244 0.0000 0.5939 0.8046
-2.5273 -11.3047 19.0114 -0.0000 -0.4679 0.8838
10.7996 10.9261 -5.8168 -0.6378 0.0000 -0.7702
-1.6902 16.9782 -9.9658 0.3846 0.0000 -0.9231
-9.3886 -13.0059 7.0981 0.5010 -0.0000 0.8654
2.0459 -16.8791 9.9259 -0.4096 -0.0000 0.9123
12.9139 -2.3995 2.0444 -0.9984 0.0000 -0.0574
